data_7203578
loop_
_publ_author_name
'M. John Plater'
'Thomas Gelbrich'
'Michael B. Hursthouse'
'Ben M. De Silva'

_publ_section_title
;
 Synthesis of co-ordination networks selecting from either
 (<i>R,R</i>), (<i>S,S</i>) and (<i>R,S</i>)-1,4- or
 -1,3-bis[2-(4-pyridyl)-2-methylethyl]benzene and a discrete complex
 from 1,4-bis[2-(3-pyridyl)-2-methyl-<i>cis</i>-ethenyl)]benzene
;
_journal_issue 12
_journal_name_full CrystEngComm
_journal_page_first 895
_journal_paper_doi 10.1039/b609740e
_journal_volume 8
_journal_year 2006
_chemical_formula_sum 'C66 H76 N8 Ni O8'
_chemical_formula_weight 1168.06
_chemical_name_systematic
;
?
;
_space_group_IT_number 33
_symmetry_cell_setting orthorhombic
_symmetry_space_group_name_Hall 'P 2c -2n'
_symmetry_space_group_name_H-M 'P n a 21'
_atom_sites_solution_hydrogens geom
_atom_sites_solution_primary direct
_atom_sites_solution_secondary difmap
_audit_creation_method SHELXL-97
_cell_angle_alpha 90.00
_cell_angle_beta 90.00
_cell_angle_gamma 90.00
_cell_formula_units_Z 4
_cell_length_a 17.707(3)
_cell_length_b 20.072(4)
_cell_length_c 19.219(2)
_cell_measurement_temperature 120(2)
_cell_volume 6830.7(19)
_computing_structure_refinement 'SHELXL-97 (Sheldrick, 1997)'
_computing_structure_solution 'SHELXS-97 (Sheldrick, 1990)'
_diffrn_ambient_temperature 120(2)
_diffrn_detector_area_resol_mean 9.091
_diffrn_measured_fraction_theta_full 0.991
_diffrn_measured_fraction_theta_max 0.991
_diffrn_measurement_device_type 'Bruker-Nonius 95mm CCD camera on \k-goniostat'
_diffrn_measurement_method '\f & \w scans'
_diffrn_radiation_monochromator '10cm confocal mirrors'
_diffrn_radiation_source 'Bruker-Nonius FR591 rotating anode'
_diffrn_radiation_type MoK\a
_diffrn_radiation_wavelength 0.71073
_diffrn_reflns_av_R_equivalents 0.0790
_diffrn_reflns_av_sigmaI/netI 0.0921
_diffrn_reflns_limit_h_max 21
_diffrn_reflns_limit_h_min -20
_diffrn_reflns_limit_k_max 23
_diffrn_reflns_limit_k_min -23
_diffrn_reflns_limit_l_max 22
_diffrn_reflns_limit_l_min -22
_diffrn_reflns_number 39247
_diffrn_reflns_theta_full 25.05
_diffrn_reflns_theta_max 25.05
_diffrn_reflns_theta_min 2.93
_exptl_absorpt_coefficient_mu 0.339
_exptl_absorpt_correction_T_max 0.9832
_exptl_absorpt_correction_T_min 0.9352
_exptl_absorpt_correction_type multi-scan
_exptl_absorpt_process_details 'SADABS V2.10 (Sheldrick, G.M., 2003)'
_exptl_crystal_colour light-blue
_exptl_crystal_density_diffrn 1.136
_exptl_crystal_density_method 'not measured'
_exptl_crystal_description platelet
_exptl_crystal_F_000 2480
_exptl_crystal_size_max 0.20
_exptl_crystal_size_mid 0.10
_exptl_crystal_size_min 0.03
_refine_diff_density_max 1.164
_refine_diff_density_min -0.347
_refine_diff_density_rms 0.074
_refine_ls_abs_structure_details 'Flack H D (1983), Acta Cryst. A39, 876-881'
_refine_ls_abs_structure_Flack 0.10(3)
_refine_ls_extinction_method none
_refine_ls_goodness_of_fit_ref 1.077
_refine_ls_hydrogen_treatment mixed
_refine_ls_matrix_type full
_refine_ls_number_parameters 882
_refine_ls_number_reflns 11541
_refine_ls_number_restraints 1280
_refine_ls_restrained_S_all 1.086
_refine_ls_R_factor_all 0.1289
_refine_ls_R_factor_gt 0.0970
_refine_ls_shift/su_max 0.002
_refine_ls_shift/su_mean 0.000
_refine_ls_structure_factor_coef Fsqd
_refine_ls_weighting_details 'calc w=1/[\s^2^(Fo^2^)+(0.0001P)^2^+20.0000P] where P=(Fo^2^+2Fc^2^)/3'
_refine_ls_weighting_scheme calc
_refine_ls_wR_factor_gt 0.1955
_refine_ls_wR_factor_ref 0.2080
_reflns_number_gt 7886
_reflns_number_total 11541
_reflns_threshold_expression >2sigma(I)
_cod_data_source_file b609740e.txt
_cod_data_source_block s92_h
_cod_depositor_comments
;
The following automatic conversions were performed:
'_symmetry_cell_setting' value 'Orthorhombic' changed to 'orthorhombic'
according to '/home/saulius/struct/CIF-dictionaries/cif_core.dic'
dictionary named 'cif_core.dic' version 2.4.1 from 2010-06-29.

Automatic conversion script
Id: cif_fix_enum 1527 2010-12-29 10:47:43Z saulius 
;
_cod_original_cell_volume 6830.6(19)
_cod_original_sg_symbol_H-M Pna2(1)
_cod_database_code 7203578

loop_
_symmetry_equiv_pos_as_xyz
'x, y, z'
'-x, -y, z+1/2'
'x+1/2, -y+1/2, z'
'-x+1/2, y+1/2, z+1/2'

loop_
_atom_site_label
_atom_site_type_symbol
_atom_site_fract_x
_atom_site_fract_y
_atom_site_fract_z
_atom_site_U_iso_or_equiv
_atom_site_adp_type
_atom_site_occupancy
_atom_site_symmetry_multiplicity
_atom_site_calc_flag
_atom_site_refinement_flags
_atom_site_disorder_assembly
_atom_site_disorder_group
Ni1 Ni 0.73347(5) 0.58303(4) 0.55059(9) 0.0516(2) Uani 1 1 d D . .
O1 O 0.8498(3) 0.5916(3) 0.5374(3) 0.0662(15) Uani 1 1 d GU . .
H1O H 0.8812 0.5591 0.5411 0.099 Uiso 1 1 d GD . .
H2O H 0.8741 0.6237 0.5206 0.099 Uiso 1 1 d GD . .
O2 O 0.6191(3) 0.5748(3) 0.5739(3) 0.0578(14) Uani 1 1 d GU . .
H3O H 0.6163 0.5588 0.6154 0.087 Uiso 1 1 d G . .
H4O H 0.5746 0.5823 0.5612 0.087 Uiso 1 1 d G . .
N12 N 0.7827(3) 0.1847(2) 1.0303(3) 0.0500(16) Uani 1 1 d DU . .
N11 N 0.7478(3) 0.4798(2) 0.5631(3) 0.0564(17) Uani 1 1 d DU . .
C101 C 0.7062(5) 0.4471(3) 0.6104(4) 0.074(3) Uani 1 1 d DU . .
H101 H 0.6703 0.4713 0.6371 0.089 Uiso 1 1 calc R . .
C102 C 0.7135(5) 0.3805(3) 0.6214(4) 0.075(3) Uani 1 1 d DU . .
H102 H 0.6832 0.3595 0.6558 0.090 Uiso 1 1 calc R . .
C103 C 0.7635(4) 0.3436(3) 0.5841(3) 0.066(2) Uani 1 1 d DU . .
C104 C 0.8053(4) 0.3765(3) 0.5350(3) 0.064(2) Uani 1 1 d DU . .
H104 H 0.8403 0.3526 0.5070 0.077 Uiso 1 1 calc R . .
C105 C 0.7965(4) 0.4439(3) 0.5263(4) 0.062(2) Uani 1 1 d DU . .
H105 H 0.8266 0.4659 0.4924 0.074 Uiso 1 1 calc R . .
C106 C 0.7747(5) 0.2701(3) 0.6002(3) 0.089(3) Uani 1 1 d DU . .
H106 H 0.7267 0.2559 0.6234 0.107 Uiso 1 1 calc R . .
C107 C 0.7819(7) 0.2257(4) 0.5387(5) 0.118(4) Uani 1 1 d DU . .
H10A H 0.7899 0.1797 0.5542 0.178 Uiso 1 1 calc R . .
H10B H 0.8250 0.2399 0.5104 0.178 Uiso 1 1 calc R . .
H10C H 0.7356 0.2281 0.5108 0.178 Uiso 1 1 calc R . .
C108 C 0.8348(5) 0.2617(4) 0.6553(3) 0.080(3) Uani 1 1 d DU . .
H10D H 0.8403 0.2137 0.6658 0.096 Uiso 1 1 calc R . .
H10E H 0.8836 0.2775 0.6362 0.096 Uiso 1 1 calc R . .
C109 C 0.8193(4) 0.2983(3) 0.7220(3) 0.062(2) Uani 1 1 d DU . .
C110 C 0.8514(5) 0.3591(4) 0.7370(4) 0.072(2) Uani 1 1 d DU . .
H110 H 0.8872 0.3777 0.7057 0.087 Uiso 1 1 calc R . .
C111 C 0.8326(5) 0.3931(3) 0.7963(4) 0.068(2) Uani 1 1 d DU . .
H111 H 0.8564 0.4346 0.8053 0.082 Uiso 1 1 calc R . .
C112 C 0.7808(4) 0.3694(3) 0.8431(3) 0.066(2) Uani 1 1 d DU . .
C113 C 0.7489(5) 0.3069(3) 0.8283(4) 0.067(2) Uani 1 1 d DU . .
H113 H 0.7130 0.2883 0.8596 0.081 Uiso 1 1 calc R . .
C114 C 0.7689(5) 0.2714(4) 0.7685(4) 0.071(2) Uani 1 1 d DU . .
H114 H 0.7476 0.2288 0.7599 0.085 Uiso 1 1 calc R . .
C115 C 0.7619(5) 0.4059(3) 0.9090(3) 0.074(3) Uani 1 1 d DU . .
H11A H 0.7096 0.3945 0.9230 0.089 Uiso 1 1 calc R . .
H11B H 0.7635 0.4545 0.8999 0.089 Uiso 1 1 calc R . .
C116 C 0.8153(5) 0.3899(3) 0.9692(3) 0.079(3) Uani 1 1 d DU . .
H116 H 0.8679 0.3930 0.9505 0.095 Uiso 1 1 calc R . .
C117 C 0.8088(7) 0.4403(4) 1.0260(5) 0.110(4) Uani 1 1 d DU . .
H11C H 0.8183 0.4848 1.0071 0.165 Uiso 1 1 calc R . .
H11D H 0.8460 0.4304 1.0623 0.165 Uiso 1 1 calc R . .
H11E H 0.7579 0.4386 1.0459 0.165 Uiso 1 1 calc R . .
C118 C 0.8045(4) 0.3191(3) 0.9939(4) 0.057(2) Uani 1 1 d DU . .
C119 C 0.8544(4) 0.2698(3) 0.9750(4) 0.058(2) Uani 1 1 d DU . .
H119 H 0.8981 0.2810 0.9488 0.069 Uiso 1 1 calc R . .
C120 C 0.8420(4) 0.2054(3) 0.9932(4) 0.0506(18) Uani 1 1 d DU . .
H120 H 0.8778 0.1730 0.9787 0.061 Uiso 1 1 calc R . .
C121 C 0.7334(4) 0.2328(3) 1.0518(5) 0.0554(16) Uani 1 1 d DU . .
H121 H 0.6912 0.2206 1.0797 0.066 Uiso 1 1 calc R . .
C122 C 0.7439(4) 0.2994(3) 1.0336(4) 0.059(2) Uani 1 1 d DU . .
H122 H 0.7085 0.3318 1.0489 0.071 Uiso 1 1 calc R . .
N22 N 0.7504(4) 0.1019(3) 0.1569(3) 0.0616(18) Uani 1 1 d DU . .
N21 N 0.7160(3) 0.5658(3) 0.4430(3) 0.0496(15) Uani 1 1 d DU . .
C201 C 0.6630(4) 0.5240(3) 0.4184(3) 0.057(2) Uani 1 1 d DU . .
H201 H 0.6272 0.5057 0.4499 0.069 Uiso 1 1 calc R . .
C202 C 0.6591(5) 0.5069(4) 0.3494(4) 0.068(2) Uani 1 1 d DU . .
H202 H 0.6199 0.4782 0.3340 0.082 Uiso 1 1 calc R . .
C203 C 0.7102(5) 0.5304(4) 0.3028(3) 0.069(2) Uani 1 1 d DU . .
C204 C 0.7635(5) 0.5734(4) 0.3273(4) 0.076(3) Uani 1 1 d DU . .
H204 H 0.7996 0.5924 0.2966 0.091 Uiso 1 1 calc R . .
C205 C 0.7646(5) 0.5892(4) 0.3971(4) 0.069(2) Uani 1 1 d DU . .
H205 H 0.8027 0.6187 0.4131 0.083 Uiso 1 1 calc R . .
C206 C 0.7091(6) 0.5076(4) 0.2265(3) 0.087(3) Uani 1 1 d DU . .
H206 H 0.6561 0.4934 0.2166 0.104 Uiso 1 1 calc R . .
C207 C 0.7277(8) 0.5598(5) 0.1745(5) 0.135(5) Uani 1 1 d DU . .
H20A H 0.7214 0.5416 0.1275 0.202 Uiso 1 1 calc R . .
H20B H 0.7801 0.5742 0.1809 0.202 Uiso 1 1 calc R . .
H20C H 0.6938 0.5979 0.1807 0.202 Uiso 1 1 calc R . .
C208 C 0.7577(5) 0.4457(3) 0.2182(5) 0.087(3) Uani 1 1 d DU . .
H20D H 0.7613 0.4351 0.1680 0.104 Uiso 1 1 calc R . .
H20E H 0.8093 0.4562 0.2348 0.104 Uiso 1 1 calc R . .
C209 C 0.7307(5) 0.3853(4) 0.2555(4) 0.080(3) Uani 1 1 d DU . .
C210 C 0.6756(5) 0.3442(5) 0.2279(5) 0.093(3) Uani 1 1 d DU . .
H210 H 0.6553 0.3542 0.1833 0.112 Uiso 1 1 calc R . .
C211 C 0.6498(5) 0.2899(4) 0.2630(5) 0.086(3) Uani 1 1 d DU . .
H211 H 0.6150 0.2609 0.2408 0.103 Uiso 1 1 calc R . .
C212 C 0.6729(5) 0.2758(4) 0.3299(5) 0.086(3) Uani 1 1 d DU . .
C213 C 0.7304(5) 0.3161(4) 0.3570(4) 0.079(3) Uani 1 1 d DU . .
H213 H 0.7510 0.3055 0.4013 0.094 Uiso 1 1 calc R . .
C214 C 0.7584(5) 0.3714(4) 0.3208(4) 0.076(3) Uani 1 1 d DU . .
H214 H 0.7960 0.3990 0.3411 0.091 Uiso 1 1 calc R . .
C215 C 0.6467(6) 0.2156(4) 0.3698(5) 0.105(4) Uani 1 1 d DU . .
H21A H 0.5986 0.1997 0.3495 0.126 Uiso 1 1 calc R . .
H21B H 0.6365 0.2288 0.4186 0.126 Uiso 1 1 calc R . .
C216 C 0.7042(6) 0.1576(4) 0.3697(4) 0.098(3) Uani 1 1 d DU . .
H216 H 0.7524 0.1751 0.3898 0.117 Uiso 1 1 calc R . .
C217 C 0.6771(8) 0.1034(5) 0.4167(6) 0.121(4) Uani 1 1 d DU . .
H21C H 0.6701 0.1212 0.4637 0.182 Uiso 1 1 calc R . .
H21D H 0.7145 0.0674 0.4178 0.182 Uiso 1 1 calc R . .
H21E H 0.6289 0.0860 0.3993 0.182 Uiso 1 1 calc R . .
C218 C 0.7210(5) 0.1360(4) 0.2958(4) 0.074(3) Uani 1 1 d DU . .
C219 C 0.7787(5) 0.1648(4) 0.2588(4) 0.071(2) Uani 1 1 d DU . .
H219 H 0.8112 0.1963 0.2804 0.085 Uiso 1 1 calc R . .
C220 C 0.7891(4) 0.1479(3) 0.1909(4) 0.061(2) Uani 1 1 d DU . .
H220 H 0.8273 0.1710 0.1659 0.073 Uiso 1 1 calc R . .
C221 C 0.6933(5) 0.0716(4) 0.1928(4) 0.067(2) Uani 1 1 d DU . .
H221 H 0.6632 0.0387 0.1704 0.080 Uiso 1 1 calc R . .
C222 C 0.6787(5) 0.0885(4) 0.2620(4) 0.081(3) Uani 1 1 d DU . .
H222 H 0.6388 0.0669 0.2862 0.098 Uiso 1 1 calc R . .
N32 N 0.4286(4) 0.8201(3) 0.4647(3) 0.0677(17) Uani 1 1 d DU A 1
N31 N 0.5781(16) 0.5487(14) -0.2810(7) 0.059(2) Uani 0.50 1 d PDU B 1
C301 C 0.6041(11) 0.5126(10) -0.2272(8) 0.062(3) Uani 0.50 1 d PDU B 1
H301 H 0.6401 0.4785 -0.2357 0.074 Uiso 0.50 1 calc PR B 1
C302 C 0.5802(8) 0.5236(7) -0.1611(7) 0.062(3) Uani 0.50 1 d PDU B 1
H302 H 0.5992 0.4963 -0.1247 0.075 Uiso 0.50 1 calc PR B 1
C303 C 0.5303(8) 0.5720(7) -0.1456(5) 0.062(2) Uani 0.50 1 d PDU B 1
C304 C 0.5033(9) 0.6090(8) -0.2005(7) 0.060(3) Uani 0.50 1 d PDU B 1
H304 H 0.4701 0.6454 -0.1925 0.072 Uiso 0.50 1 calc PR B 1
C305 C 0.5248(12) 0.5927(11) -0.2671(7) 0.057(3) Uani 0.50 1 d PDU B 1
H305 H 0.5002 0.6141 -0.3049 0.069 Uiso 0.50 1 calc PR B 1
C306 C 0.5045(7) 0.5861(7) -0.0714(6) 0.070(3) Uani 0.50 1 d PDU B 1
H306 H 0.4972 0.5424 -0.0473 0.084 Uiso 0.50 1 calc PR B 1
C307 C 0.4303(8) 0.6238(8) -0.0688(8) 0.073(4) Uani 0.50 1 d PDU B 1
H30A H 0.3929 0.6008 -0.0977 0.110 Uiso 0.50 1 calc PR B 1
H30B H 0.4379 0.6691 -0.0865 0.110 Uiso 0.50 1 calc PR B 1
H30C H 0.4123 0.6257 -0.0207 0.110 Uiso 0.50 1 calc PR B 1
C308 C 0.5654(7) 0.6247(8) -0.0325(6) 0.079(3) Uani 0.50 1 d PDU B 1
H30D H 0.5763 0.6671 -0.0569 0.094 Uiso 0.50 1 calc PR B 1
H30E H 0.6125 0.5983 -0.0303 0.094 Uiso 0.50 1 calc PR B 1
C309 C 0.5365(6) 0.6388(6) 0.0407(6) 0.075(2) Uani 0.50 1 d PDU B 1
C310 C 0.5054(9) 0.6999(6) 0.0561(7) 0.073(3) Uani 0.50 1 d PDU B 1
H310 H 0.5004 0.7328 0.0208 0.088 Uiso 0.50 1 calc PR B 1
C311 C 0.4817(9) 0.7130(7) 0.1227(7) 0.071(3) Uani 0.50 1 d PDU B 1
H311 H 0.4653 0.7567 0.1341 0.085 Uiso 0.50 1 calc PR B 1
C312 C 0.4810(10) 0.6651(7) 0.1732(6) 0.068(2) Uani 0.50 1 d PDU B 1
C313 C 0.5126(10) 0.6029(7) 0.1580(7) 0.068(3) Uani 0.50 1 d PDU B 1
H313 H 0.5168 0.5699 0.1933 0.082 Uiso 0.50 1 calc PR B 1
C314 C 0.5381(9) 0.5895(7) 0.0902(6) 0.071(3) Uani 0.50 1 d PDU B 1
H314 H 0.5565 0.5464 0.0786 0.085 Uiso 0.50 1 calc PR B 1
C315 C 0.4504(7) 0.6822(9) 0.2443(6) 0.067(3) Uani 0.50 1 d PDU B 1
H31A H 0.4311 0.6415 0.2675 0.081 Uiso 0.50 1 calc PR B 1
H31B H 0.4084 0.7145 0.2401 0.081 Uiso 0.50 1 calc PR B 1
C316 C 0.5146(4) 0.7123(4) 0.2868(4) 0.0621(18) Uani 1 1 d DU . .
H316 H 0.5412 0.7450 0.2561 0.075 Uiso 1 1 calc R B 1
C317 C 0.5696(5) 0.6586(4) 0.3040(5) 0.074(2) Uani 1 1 d DU B 1
H31C H 0.5871 0.6374 0.2610 0.110 Uiso 1 1 calc R B 1
H31D H 0.5451 0.6252 0.3336 0.110 Uiso 1 1 calc R B 1
H31E H 0.6129 0.6778 0.3287 0.110 Uiso 1 1 calc R B 1
C318 C 0.4852(4) 0.7502(3) 0.3486(3) 0.0547(16) Uani 1 1 d DU A .
C319 C 0.4644(4) 0.7175(4) 0.4097(4) 0.0584(18) Uani 1 1 d DU . .
H319 H 0.4698 0.6706 0.4134 0.070 Uiso 1 1 calc R B .
C320 C 0.4365(5) 0.7531(4) 0.4637(4) 0.0637(19) Uani 1 1 d DU A .
H320 H 0.4212 0.7292 0.5040 0.076 Uiso 1 1 calc R C 1
C321 C 0.4505(5) 0.8522(4) 0.4052(4) 0.0653(19) Uani 1 1 d DU . .
H321 H 0.4446 0.8991 0.4027 0.078 Uiso 1 1 calc R A 1
C322 C 0.4810(4) 0.8189(3) 0.3483(4) 0.0591(18) Uani 1 1 d DU A .
H322 H 0.4989 0.8433 0.3093 0.071 Uiso 1 1 calc R . .
N1' N 0.5838(17) 0.5455(14) -0.2853(6) 0.059(2) Uani 0.50 1 d PDU B 2
C1' C 0.6181(12) 0.5133(10) -0.2329(8) 0.062(2) Uani 0.50 1 d PDU B 2
H1' H 0.6472 0.4748 -0.2431 0.074 Uiso 0.50 1 calc PR B 2
C2' C 0.6125(9) 0.5340(7) -0.1658(7) 0.065(3) Uani 0.50 1 d PDU B 2
H2' H 0.6401 0.5113 -0.1306 0.077 Uiso 0.50 1 calc PR B 2
C3' C 0.5680(8) 0.5864(7) -0.1480(5) 0.068(2) Uiso 0.50 1 d PDU B 2
C4' C 0.5335(9) 0.6199(8) -0.2014(6) 0.061(3) Uani 0.50 1 d PDU B 2
H4' H 0.5047 0.6588 -0.1921 0.073 Uiso 0.50 1 calc PR B 2
C5' C 0.5407(12) 0.5969(11) -0.2684(6) 0.057(3) Uani 0.50 1 d PDU B 2
H5' H 0.5135 0.6189 -0.3043 0.068 Uiso 0.50 1 calc PR B 2
C6' C 0.5665(7) 0.6128(8) -0.0739(5) 0.080(3) Uani 0.50 1 d PDU B 2
H6' H 0.5783 0.6610 -0.0814 0.096 Uiso 0.50 1 calc PR B 2
C7' C 0.6293(9) 0.5921(11) -0.0282(8) 0.106(5) Uani 0.50 1 d PDU B 2
H7'1 H 0.6640 0.5635 -0.0543 0.159 Uiso 0.50 1 calc PR B 2
H7'2 H 0.6091 0.5675 0.0117 0.159 Uiso 0.50 1 calc PR B 2
H7'3 H 0.6563 0.6317 -0.0118 0.159 Uiso 0.50 1 calc PR B 2
C8' C 0.4876(7) 0.6164(8) -0.0464(5) 0.076(3) Uani 0.50 1 d PDU B 2
H8'1 H 0.4649 0.5715 -0.0510 0.092 Uiso 0.50 1 calc PR B 2
H8'2 H 0.4585 0.6467 -0.0770 0.092 Uiso 0.50 1 calc PR B 2
C9' C 0.4767(8) 0.6390(6) 0.0273(5) 0.069(2) Uani 0.50 1 d PDU B 2
C10' C 0.4601(9) 0.7036(6) 0.0455(6) 0.073(3) Uani 0.50 1 d PDU B 2
H10' H 0.4542 0.7363 0.0101 0.087 Uiso 0.50 1 calc PR B 2
C11' C 0.4518(10) 0.7218(6) 0.1139(6) 0.072(3) Uani 0.50 1 d PDU B 2
H11' H 0.4426 0.7673 0.1245 0.086 Uiso 0.50 1 calc PR B 2
C12' C 0.4561(11) 0.6771(6) 0.1675(5) 0.067(2) Uani 0.50 1 d PDU B 2
C13' C 0.4736(10) 0.6111(6) 0.1490(5) 0.067(3) Uani 0.50 1 d PDU B 2
H13' H 0.4809 0.5788 0.1845 0.080 Uiso 0.50 1 calc PR B 2
C14' C 0.4805(10) 0.5921(6) 0.0792(5) 0.067(2) Uani 0.50 1 d PDU B 2
H14' H 0.4878 0.5466 0.0677 0.081 Uiso 0.50 1 calc PR B 2
C15' C 0.4406(12) 0.6965(9) 0.2416(6) 0.069(3) Uani 0.50 1 d PDU B 2
H15A H 0.4124 0.6599 0.2644 0.083 Uiso 0.50 1 calc PR B 2
H15B H 0.4077 0.7363 0.2417 0.083 Uiso 0.50 1 calc PR B 2
N1 N 0.4394(5) 0.5850(4) 0.5277(5) 0.079(2) Uani 1 1 d U . .
O3 O 0.4447(5) 0.6212(4) 0.5799(4) 0.115(3) Uani 1 1 d U . .
O4 O 0.4982(3) 0.5735(3) 0.4929(3) 0.0701(15) Uani 1 1 d U . .
O5 O 0.3797(5) 0.5611(5) 0.5088(5) 0.144(3) Uani 1 1 d U . .
N2 N 0.9744(8) 0.5044(9) 0.2655(10) 0.159(6) Uiso 0.36 1 d PG D 1
O6 O 0.9722(15) 0.4946(13) 0.3295(10) 0.159(6) Uiso 0.36 1 d PG D 1
O7 O 1.0048(15) 0.4644(11) 0.2268(12) 0.159(6) Uiso 0.36 1 d PG D 1
O8 O 0.9477(15) 0.5572(11) 0.2426(13) 0.159(6) Uiso 0.36 1 d PG D 1
N2' N 0.4374(17) 0.9012(12) 0.1133(15) 0.250(12) Uiso 0.31 1 d PG E 2
O6' O 0.3712(18) 0.894(2) 0.094(2) 0.250(12) Uiso 0.31 1 d PG E 2
O7' O 0.451(3) 0.922(2) 0.1718(18) 0.250(12) Uiso 0.31 1 d PG E 2
O8' O 0.489(2) 0.890(2) 0.071(2) 0.250(12) Uiso 0.31 1 d PG E 2
N2" N 0.9769(11) 0.3347(10) 0.1569(8) 0.157(6) Uiso 0.33 1 d PG F 3
O6" O 0.9708(15) 0.3961(10) 0.1590(15) 0.157(6) Uiso 0.33 1 d PG F 3
O8" O 0.9244(13) 0.2989(12) 0.1748(15) 0.157(6) Uiso 0.33 1 d PG F 3
O7" O 1.0387(13) 0.3113(13) 0.1388(15) 0.157(6) Uiso 0.33 1 d PG F 3

loop_
_atom_site_aniso_label
_atom_site_aniso_U_11
_atom_site_aniso_U_22
_atom_site_aniso_U_33
_atom_site_aniso_U_23
_atom_site_aniso_U_13
_atom_site_aniso_U_12
Ni1 0.0597(5) 0.0377(4) 0.0574(5) 0.0113(5) 0.0109(6) -0.0048(4)
O1 0.057(3) 0.056(3) 0.086(4) 0.020(3) 0.013(3) 0.001(2)
O2 0.064(3) 0.053(3) 0.056(3) 0.005(2) 0.016(2) -0.003(3)
N12 0.052(3) 0.039(3) 0.059(4) 0.016(3) -0.012(3) 0.006(3)
N11 0.068(4) 0.036(3) 0.064(4) 0.008(3) 0.012(3) -0.002(3)
C101 0.091(6) 0.055(5) 0.075(5) 0.029(4) 0.028(5) 0.005(4)
C102 0.087(6) 0.046(5) 0.092(6) 0.018(4) 0.010(5) -0.005(4)
C103 0.083(5) 0.053(5) 0.061(5) 0.019(4) -0.022(4) -0.005(4)
C104 0.082(5) 0.062(5) 0.049(5) -0.001(4) -0.012(4) 0.018(4)
C105 0.071(5) 0.057(4) 0.057(4) 0.006(4) 0.009(4) 0.010(4)
C106 0.111(7) 0.053(5) 0.104(6) -0.005(5) -0.032(6) 0.014(5)
C107 0.161(8) 0.083(6) 0.112(8) -0.008(6) 0.026(7) 0.024(6)
C108 0.105(7) 0.057(5) 0.077(5) 0.010(4) 0.005(5) 0.015(5)
C109 0.074(5) 0.047(4) 0.064(5) 0.019(4) -0.008(4) 0.009(4)
C110 0.079(6) 0.062(5) 0.076(5) 0.020(5) -0.004(5) -0.002(4)
C111 0.088(6) 0.040(4) 0.076(5) 0.018(4) -0.015(5) -0.005(4)
C112 0.077(6) 0.050(5) 0.071(5) 0.012(4) -0.013(5) 0.008(4)
C113 0.075(5) 0.055(5) 0.072(5) 0.021(4) 0.001(4) 0.000(4)
C114 0.087(6) 0.049(5) 0.076(5) 0.016(4) -0.031(5) 0.001(4)
C115 0.106(6) 0.037(4) 0.080(5) 0.013(4) 0.000(5) 0.009(4)
C116 0.117(7) 0.052(5) 0.069(5) 0.012(4) -0.029(5) 0.005(5)
C117 0.135(8) 0.091(7) 0.103(7) 0.001(6) 0.001(6) -0.009(6)
C118 0.075(5) 0.044(4) 0.054(4) 0.001(4) -0.016(4) 0.001(4)
C119 0.070(5) 0.051(4) 0.053(4) 0.004(4) 0.001(4) -0.003(4)
C120 0.058(5) 0.041(4) 0.053(4) 0.010(3) -0.005(4) 0.001(3)
C121 0.056(4) 0.051(4) 0.059(4) 0.006(4) -0.011(4) 0.010(3)
C122 0.075(5) 0.040(4) 0.063(5) 0.004(3) -0.019(4) 0.018(3)
N22 0.074(4) 0.040(3) 0.071(4) 0.015(3) -0.003(4) 0.007(3)
N21 0.057(4) 0.040(3) 0.052(3) 0.006(3) 0.012(3) 0.002(3)
C201 0.069(5) 0.038(4) 0.065(5) -0.004(4) 0.014(4) 0.002(4)
C202 0.081(6) 0.051(5) 0.073(5) -0.008(4) 0.000(5) 0.017(4)
C203 0.095(6) 0.051(5) 0.062(5) 0.003(4) 0.006(5) 0.029(5)
C204 0.095(6) 0.066(6) 0.066(5) 0.011(4) 0.016(5) 0.020(5)
C205 0.073(6) 0.067(5) 0.069(5) 0.020(4) 0.009(5) -0.003(5)
C206 0.136(7) 0.067(5) 0.058(5) -0.001(4) 0.018(5) 0.041(5)
C207 0.194(10) 0.109(8) 0.100(7) 0.024(6) 0.020(7) 0.041(8)
C208 0.125(7) 0.058(5) 0.076(6) 0.006(5) 0.017(5) 0.026(5)
C209 0.114(7) 0.066(5) 0.061(5) -0.007(4) 0.002(5) 0.042(5)
C210 0.116(7) 0.087(7) 0.077(6) -0.015(5) -0.013(6) 0.051(6)
C211 0.096(7) 0.067(6) 0.095(6) -0.015(5) -0.006(6) 0.024(5)
C212 0.101(7) 0.058(5) 0.100(7) -0.005(5) -0.007(6) 0.019(5)
C213 0.114(7) 0.058(5) 0.063(5) 0.007(4) -0.011(5) 0.026(5)
C214 0.109(7) 0.052(5) 0.067(5) -0.003(4) -0.007(5) 0.022(5)
C215 0.133(8) 0.080(6) 0.102(7) -0.006(6) 0.017(6) 0.028(6)
C216 0.140(8) 0.058(5) 0.095(6) -0.002(5) 0.033(6) 0.012(6)
C217 0.183(10) 0.075(6) 0.106(7) 0.004(6) 0.039(7) 0.007(7)
C218 0.111(7) 0.036(4) 0.074(5) 0.006(4) 0.012(5) 0.013(4)
C219 0.101(6) 0.040(4) 0.071(5) 0.007(4) -0.004(5) 0.009(4)
C220 0.075(5) 0.039(4) 0.069(5) 0.010(4) -0.006(4) 0.006(4)
C221 0.085(6) 0.044(5) 0.071(5) 0.020(4) 0.003(5) 0.002(4)
C222 0.110(7) 0.060(5) 0.074(5) 0.020(5) 0.028(5) 0.009(5)
N32 0.062(4) 0.071(4) 0.071(4) -0.003(3) 0.013(3) 0.015(3)
N31 0.063(5) 0.054(4) 0.060(4) 0.006(4) 0.009(4) -0.005(4)
C301 0.062(5) 0.058(4) 0.066(4) 0.007(4) 0.003(4) -0.003(4)
C302 0.063(5) 0.061(4) 0.062(4) 0.011(4) -0.001(4) -0.003(4)
C303 0.063(4) 0.060(4) 0.062(4) 0.011(4) 0.006(4) -0.006(4)
C304 0.064(5) 0.058(4) 0.059(4) 0.008(4) 0.009(4) 0.001(4)
C305 0.063(5) 0.052(4) 0.057(4) 0.009(4) 0.010(4) 0.002(4)
C306 0.074(5) 0.073(5) 0.064(5) 0.004(4) 0.003(4) 0.002(4)
C307 0.084(8) 0.069(8) 0.067(7) 0.008(6) -0.003(7) -0.001(7)
C308 0.079(5) 0.086(5) 0.071(5) 0.002(5) 0.007(5) 0.005(4)
C309 0.076(4) 0.081(4) 0.067(4) -0.007(4) 0.000(4) -0.002(4)
C310 0.072(5) 0.080(4) 0.067(4) -0.010(4) -0.003(4) -0.001(4)
C311 0.070(5) 0.075(4) 0.068(4) -0.010(4) -0.002(4) -0.002(4)
C312 0.072(4) 0.068(4) 0.065(4) -0.008(4) 0.006(4) -0.007(4)
C313 0.069(5) 0.074(5) 0.061(4) -0.003(4) 0.003(5) -0.003(5)
C314 0.072(5) 0.076(5) 0.063(5) -0.007(4) 0.000(5) -0.003(5)
C315 0.073(5) 0.062(5) 0.067(4) -0.008(4) 0.009(4) -0.007(4)
C316 0.071(4) 0.056(4) 0.059(4) -0.006(3) 0.015(3) -0.002(3)
C317 0.080(6) 0.059(5) 0.081(5) -0.014(4) 0.023(5) 0.018(4)
C318 0.058(3) 0.047(3) 0.059(3) -0.003(3) 0.010(3) 0.001(3)
C319 0.057(4) 0.053(4) 0.065(4) 0.003(3) 0.012(3) 0.010(3)
C320 0.063(4) 0.062(4) 0.066(4) 0.006(4) 0.010(3) 0.009(4)
C321 0.063(4) 0.055(4) 0.077(4) -0.001(4) 0.014(4) 0.012(3)
C322 0.065(4) 0.044(4) 0.068(4) 0.000(3) 0.005(4) 0.010(3)
N1' 0.063(4) 0.053(4) 0.060(4) 0.004(4) 0.008(4) -0.005(4)
C1' 0.061(5) 0.059(4) 0.066(4) 0.008(4) 0.004(4) -0.003(4)
C2' 0.066(5) 0.063(4) 0.065(4) 0.012(4) 0.001(4) -0.001(4)
C4' 0.065(5) 0.058(4) 0.060(4) 0.018(4) 0.019(4) 0.011(4)
C5' 0.063(5) 0.051(4) 0.056(4) 0.008(4) 0.011(4) 0.002(4)
C6' 0.081(5) 0.089(5) 0.069(5) 0.014(4) 0.015(4) 0.020(4)
C7' 0.103(9) 0.113(9) 0.101(8) -0.004(8) 0.014(8) 0.000(8)
C8' 0.073(5) 0.088(5) 0.067(5) -0.001(4) -0.001(5) 0.003(5)
C9' 0.062(4) 0.082(4) 0.063(4) -0.009(4) -0.003(4) -0.002(4)
C10' 0.068(5) 0.084(5) 0.066(5) -0.011(4) -0.005(5) 0.001(5)
C11' 0.072(5) 0.075(4) 0.069(4) -0.008(4) -0.003(4) -0.002(4)
C12' 0.070(4) 0.066(4) 0.065(4) -0.008(4) 0.001(4) -0.008(4)
C13' 0.068(5) 0.071(4) 0.062(4) -0.008(4) 0.007(4) -0.004(4)
C14' 0.063(4) 0.076(4) 0.064(4) -0.011(4) 0.006(4) -0.004(4)
C15' 0.074(5) 0.064(5) 0.069(4) -0.008(4) 0.009(4) -0.007(4)
N1 0.071(5) 0.084(5) 0.082(5) 0.012(4) -0.005(4) 0.022(4)
O3 0.132(6) 0.140(6) 0.072(4) -0.007(4) 0.004(4) 0.049(5)
O4 0.072(4) 0.078(4) 0.060(3) -0.002(3) 0.017(3) 0.006(3)
O5 0.079(5) 0.188(8) 0.163(7) -0.028(6) -0.004(5) 0.032(5)

loop_
_atom_type_symbol
_atom_type_description
_atom_type_scat_dispersion_real
_atom_type_scat_dispersion_imag
_atom_type_scat_source
C C 0.0033 0.0016 'International Tables Vol C Tables 4.2.6.8 and 6.1.1.4'
H H 0.0000 0.0000 'International Tables Vol C Tables 4.2.6.8 and 6.1.1.4'
N N 0.0061 0.0033 'International Tables Vol C Tables 4.2.6.8 and 6.1.1.4'
O O 0.0106 0.0060 'International Tables Vol C Tables 4.2.6.8 and 6.1.1.4'
Ni Ni 0.3393 1.1124 'International Tables Vol C Tables 4.2.6.8 and 6.1.1.4'

loop_
_geom_angle_atom_site_label_1
_geom_angle_atom_site_label_2
_geom_angle_atom_site_label_3
_geom_angle
_geom_angle_site_symmetry_1
_geom_angle_site_symmetry_3
_geom_angle_publ_flag
O2 Ni1 O1 174.5(2) . . ?
O2 Ni1 N22 86.4(2) . 4_655 ?
O1 Ni1 N22 88.2(3) . 4_655 ?
O2 Ni1 N12 89.1(2) . 4_654 ?
O1 Ni1 N12 91.8(2) . 4_654 ?
N22 Ni1 N12 91.4(2) 4_655 4_654 ?
O2 Ni1 N11 90.8(2) . . ?
O1 Ni1 N11 88.6(2) . . ?
N22 Ni1 N11 92.9(2) 4_655 . ?
N12 Ni1 N11 175.7(2) 4_654 . ?
O2 Ni1 N21 93.2(2) . . ?
O1 Ni1 N21 92.2(2) . . ?
N22 Ni1 N21 178.8(3) 4_655 . ?
N12 Ni1 N21 87.5(2) 4_654 . ?
N11 Ni1 N21 88.2(2) . . ?
C120 N12 C121 116.4(5) . . ?
C120 N12 Ni1 120.6(4) . 4_645 ?
C121 N12 Ni1 122.9(4) . 4_645 ?
C105 N11 C101 117.0(5) . . ?
C105 N11 Ni1 123.5(4) . . ?
C101 N11 Ni1 119.5(4) . . ?
N11 C101 C102 122.2(6) . . ?
C103 C102 C101 121.1(6) . . ?
C102 C103 C104 116.9(5) . . ?
C102 C103 C106 120.4(5) . . ?
C104 C103 C106 122.5(5) . . ?
C103 C104 C105 119.9(5) . . ?
N11 C105 C104 122.8(5) . . ?
C107 C106 C108 115.5(6) . . ?
C107 C106 C103 115.5(6) . . ?
C108 C106 C103 110.0(5) . . ?
C109 C108 C106 114.5(5) . . ?
C114 C109 C110 118.7(6) . . ?
C114 C109 C108 118.9(6) . . ?
C110 C109 C108 122.4(6) . . ?
C111 C110 C109 121.1(6) . . ?
C110 C111 C112 122.4(6) . . ?
C111 C112 C113 116.5(6) . . ?
C111 C112 C115 122.3(6) . . ?
C113 C112 C115 121.1(6) . . ?
C114 C113 C112 121.2(6) . . ?
C109 C114 C113 120.0(6) . . ?
C112 C115 C116 113.4(6) . . ?
C117 C116 C118 113.4(6) . . ?
C117 C116 C115 111.3(6) . . ?
C118 C116 C115 111.0(5) . . ?
C122 C118 C119 116.2(5) . . ?
C122 C118 C116 122.9(6) . . ?
C119 C118 C116 120.8(6) . . ?
C120 C119 C118 120.9(6) . . ?
N12 C120 C119 124.1(6) . . ?
N12 C121 C122 121.1(6) . . ?
C118 C122 C121 121.2(6) . . ?
C220 N22 C221 116.4(6) . . ?
C220 N22 Ni1 122.4(5) . 4_644 ?
C221 N22 Ni1 120.8(5) . 4_644 ?
C205 N21 C201 116.3(6) . . ?
C205 N21 Ni1 120.0(5) . . ?
C201 N21 Ni1 123.1(4) . . ?
N21 C201 C202 122.1(7) . . ?
C203 C202 C201 121.2(7) . . ?
C202 C203 C204 116.9(6) . . ?
C202 C203 C206 121.2(7) . . ?
C204 C203 C206 121.9(7) . . ?
C203 C204 C205 119.5(7) . . ?
N21 C205 C204 124.1(7) . . ?
C207 C206 C208 112.3(7) . . ?
C207 C206 C203 115.5(7) . . ?
C208 C206 C203 109.7(6) . . ?
C209 C208 C206 115.6(7) . . ?
C214 C209 C210 118.8(7) . . ?
C214 C209 C208 119.3(8) . . ?
C210 C209 C208 121.8(7) . . ?
C211 C210 C209 121.6(8) . . ?
C210 C211 C212 121.8(8) . . ?
C211 C212 C213 116.4(7) . . ?
C211 C212 C215 123.3(8) . . ?
C213 C212 C215 119.9(8) . . ?
C212 C213 C214 122.0(7) . . ?
C209 C214 C213 119.1(7) . . ?
C212 C215 C216 113.6(7) . . ?
C217 C216 C218 115.0(7) . . ?
C217 C216 C215 109.6(7) . . ?
C218 C216 C215 110.2(7) . . ?
C219 C218 C222 117.0(6) . . ?
C219 C218 C216 120.8(7) . . ?
C222 C218 C216 122.3(7) . . ?
C220 C219 C218 119.5(7) . . ?
N22 C220 C219 125.2(7) . . ?
N22 C221 C222 120.6(7) . . ?
C218 C222 C221 121.1(7) . . ?
C320 N32 C321 115.3(6) . . ?
C305 N31 C301 116.7(10) . . ?
N31 C301 C302 121.7(11) . . ?
C303 C302 C301 122.0(10) . . ?
C302 C303 C304 116.5(9) . . ?
C302 C303 C306 122.5(10) . . ?
C304 C303 C306 120.9(9) . . ?
C305 C304 C303 119.3(10) . . ?
N31 C305 C304 123.2(11) . . ?
C307 C306 C303 112.5(10) . . ?
C307 C306 C308 110.0(10) . . ?
C303 C306 C308 110.0(10) . . ?
C306 C308 C309 108.1(7) . . ?
C314 C309 C310 120.3(10) . . ?
C314 C309 C308 119.9(10) . . ?
C310 C309 C308 119.8(11) . . ?
C311 C310 C309 119.4(11) . . ?
C312 C311 C310 122.1(11) . . ?
C311 C312 C313 118.5(10) . . ?
C311 C312 C315 119.1(10) . . ?
C313 C312 C315 122.3(10) . . ?
C312 C313 C314 119.5(11) . . ?
C309 C314 C313 119.8(11) . . ?
C312 C315 C316 107.9(10) . . ?
C317 C316 C318 114.6(6) . . ?
C317 C316 C315 108.6(8) . . ?
C318 C316 C315 111.5(7) . . ?
C317 C316 C15' 120.7(9) . . ?
C318 C316 C15' 104.2(7) . . ?
C315 C316 C15' 12.1(11) . . ?
C322 C318 C319 117.3(6) . . ?
C322 C318 C316 121.3(6) . . ?
C319 C318 C316 121.3(6) . . ?
C320 C319 C318 119.7(6) . . ?
N32 C320 C319 124.9(7) . . ?
N32 C321 C322 122.8(7) . . ?
C318 C322 C321 119.8(7) . . ?
C5' N1' C1' 116.9(7) . . ?
N1' C1' C2' 122.2(8) . . ?
C3' C2' C1' 121.2(8) . . ?
C2' C3' C4' 116.7(7) . . ?
C2' C3' C6' 121.1(7) . . ?
C4' C3' C6' 121.5(7) . . ?
C3' C4' C5' 119.7(8) . . ?
N1' C5' C4' 123.1(8) . . ?
C7' C6' C8' 120.4(9) . . ?
C7' C6' C3' 116.5(8) . . ?
C8' C6' C3' 111.4(7) . . ?
C6' C8' C9' 118.0(8) . . ?
C14' C9' C10' 118.2(7) . . ?
C14' C9' C8' 118.1(8) . . ?
C10' C9' C8' 123.6(8) . . ?
C11' C10' C9' 121.2(8) . . ?
C12' C11' C10' 122.7(8) . . ?
C11' C12' C13' 116.1(7) . . ?
C11' C12' C15' 122.3(8) . . ?
C13' C12' C15' 121.6(8) . . ?
C14' C13' C12' 121.1(8) . . ?
C9' C14' C13' 120.4(8) . . ?
C12' C15' C316 114.6(14) . . ?
O5 N1 O3 122.5(10) . . ?
O5 N1 O4 119.4(9) . . ?
O3 N1 O4 118.2(9) . . ?
O7 N2 O8 121.0 . . ?
O7 N2 O6 120.7 . . ?
O8 N2 O6 118.2 . . ?
O7' N2' O6' 120.2 . . ?
O7' N2' O8' 121.5 . . ?
O6' N2' O8' 118.2 . . ?
O8" N2" O6" 120.6 . . ?
O8" N2" O7" 121.7 . . ?
O6" N2" O7" 117.6 . . ?

loop_
_geom_bond_atom_site_label_1
_geom_bond_atom_site_label_2
_geom_bond_distance
_geom_bond_site_symmetry_2
_geom_bond_publ_flag
Ni1 O2 2.080(5) . ?
Ni1 O1 2.082(5) . ?
Ni1 N22 2.097(6) 4_655 ?
Ni1 N12 2.098(5) 4_654 ?
Ni1 N11 2.102(5) . ?
Ni1 N21 2.120(6) . ?
N12 C120 1.334(7) . ?
N12 C121 1.366(6) . ?
N12 Ni1 2.098(5) 4_645 ?
N11 C105 1.327(5) . ?
N11 C101 1.341(5) . ?
C101 C102 1.359(5) . ?
C102 C103 1.359(5) . ?
C103 C104 1.368(5) . ?
C103 C106 1.521(5) . ?
C104 C105 1.374(5) . ?
C106 C107 1.487(6) . ?
C106 C108 1.510(5) . ?
C108 C109 1.503(5) . ?
C109 C114 1.373(8) . ?
C109 C110 1.377(8) . ?
C110 C111 1.369(8) . ?
C111 C112 1.370(8) . ?
C112 C113 1.405(8) . ?
C112 C115 1.502(5) . ?
C113 C114 1.399(8) . ?
C115 C116 1.528(6) . ?
C116 C117 1.493(6) . ?
C116 C118 1.510(5) . ?
C118 C122 1.375(7) . ?
C118 C119 1.375(7) . ?
C119 C120 1.357(7) . ?
C121 C122 1.395(7) . ?
N22 C220 1.324(7) . ?
N22 C221 1.367(7) . ?
N22 Ni1 2.097(6) 4_644 ?
N21 C205 1.318(7) . ?
N21 C201 1.345(7) . ?
C201 C202 1.371(7) . ?
C202 C203 1.359(7) . ?
C203 C204 1.364(8) . ?
C203 C206 1.535(7) . ?
C204 C205 1.377(7) . ?
C206 C207 1.485(8) . ?
C206 C208 1.520(8) . ?
C208 C209 1.488(8) . ?
C209 C214 1.376(9) . ?
C209 C210 1.383(9) . ?
C210 C211 1.361(9) . ?
C211 C212 1.379(9) . ?
C212 C213 1.399(9) . ?
C212 C215 1.505(8) . ?
C213 C214 1.402(9) . ?
C215 C216 1.548(8) . ?
C216 C217 1.493(8) . ?
C216 C218 1.515(7) . ?
C218 C219 1.373(8) . ?
C218 C222 1.375(8) . ?
C219 C220 1.361(8) . ?
C221 C222 1.398(8) . ?
N32 C320 1.352(8) . ?
N32 C321 1.367(8) . ?
N31 C305 1.318(9) . ?
N31 C301 1.345(9) . ?
C301 C302 1.358(10) . ?
C302 C303 1.347(10) . ?
C303 C304 1.376(10) . ?
C303 C306 1.522(9) . ?
C304 C305 1.375(10) . ?
C306 C307 1.516(10) . ?
C306 C308 1.523(10) . ?
C308 C309 1.525(10) . ?
C309 C314 1.373(11) . ?
C309 C310 1.376(11) . ?
C310 C311 1.373(11) . ?
C311 C312 1.366(11) . ?
C312 C313 1.399(11) . ?
C312 C315 1.510(9) . ?
C313 C314 1.406(11) . ?
C315 C316 1.524(10) . ?
C316 C317 1.490(8) . ?
C316 C318 1.504(7) . ?
C316 C15' 1.60(2) . ?
C318 C322 1.381(8) . ?
C318 C319 1.394(8) . ?
C319 C320 1.353(8) . ?
C321 C322 1.392(8) . ?
N1' C5' 1.324(7) . ?
N1' C1' 1.341(7) . ?
C1' C2' 1.359(7) . ?
C2' C3' 1.358(7) . ?
C3' C4' 1.371(7) . ?
C3' C6' 1.519(7) . ?
C4' C5' 1.374(7) . ?
C6' C7' 1.476(7) . ?
C6' C8' 1.495(7) . ?
C8' C9' 1.501(7) . ?
C9' C14' 1.373(9) . ?
C9' C10' 1.375(9) . ?
C10' C11' 1.371(9) . ?
C11' C12' 1.369(9) . ?
C12' C13' 1.406(9) . ?
C12' C15' 1.502(7) . ?
C13' C14' 1.400(9) . ?
N1 O5 1.215(11) . ?
N1 O3 1.243(10) . ?
N1 O4 1.258(9) . ?
N2 O7 1.2190 . ?
N2 O8 1.2401 . ?
N2 O6 1.2477 . ?
N2' O7' 1.2195 . ?
N2' O6' 1.2413 . ?
N2' O8' 1.2467 . ?
N2" O8" 1.2250 . ?
N2" O6" 1.2372 . ?
N2" O7" 1.2408 . ?

loop_
_geom_hbond_atom_site_label_D
_geom_hbond_atom_site_label_H
_geom_hbond_atom_site_label_A
_geom_hbond_distance_DH
_geom_hbond_distance_HA
_geom_hbond_distance_DA
_geom_hbond_angle_DHA
_geom_hbond_site_symmetry_A
O1 H2O N32 0.84 1.83 2.654(8) 165.5 3_565
O2 H3O N31 0.86 2.11 2.928(17) 157.9 1_556
O2 H3O N1' 0.86 2.01 2.838(18) 160.9 1_556
O2 H4O O4 0.84 1.89 2.648(8) 149.1 .
